data_4316511
loop_
_publ_author_name
'Volodimir D. Vreshch'
'Jen-Hsien Yang'
'Haitao Zhang'
'Alexander S. Filatov'
'Evgeny V. Dikarev'

_publ_contact_author_address
;
 Department of Chemistry
 University at Albany, SUNY
 1400 Washington Avenue
 Albany, NY 12222
;
_publ_contact_author_email dikarev@albany.edu
_publ_contact_author_fax (518)4423462
_publ_contact_author_name 'Evgeny V. Dikarev'
_publ_contact_author_phone (518)4424401
_publ_section_title
;
 Monomeric Square-Planar Cobalt(II) Acetylacetonate: Mystery or Mistake?
;
_journal_name_full 'Inorganic Chemistry'
_journal_page_first 8430
_journal_page_last 8434
_journal_paper_doi 10.1021/ic100963r
_journal_volume 49
_journal_year 2010
_chemical_formula_moiety 'C30 H42 Co3 O12, 2(C H Cl3)'
_chemical_formula_sum 'C32 H44 Cl6 Co3 O12'
_chemical_formula_weight 1010.16
_chemical_name_systematic
;
 (2,4-Pentanedionato) cobalt(ii) chloroform solvate
;
_space_group_IT_number 14
_symmetry_cell_setting monoclinic
_symmetry_space_group_name_Hall '-P 2yn'
_symmetry_space_group_name_H-M 'P 1 21/n 1'
_atom_sites_solution_hydrogens geom
_atom_sites_solution_primary direct
_atom_sites_solution_secondary difmap
_cell_angle_alpha 90
_cell_angle_beta 95.682(4)
_cell_angle_gamma 90
_cell_formula_units_Z 2
_cell_length_a 14.744(3)
_cell_length_b 8.4785(18)
_cell_length_c 16.815(4)
_cell_measurement_reflns_used 7169
_cell_measurement_temperature 123(2)
_cell_measurement_theta_max 25.99
_cell_measurement_theta_min 2.69
_cell_volume 2091.7(8)
_computing_cell_refinement 'Bruker SMART'
_computing_data_collection 'Bruker SMART'
_computing_data_reduction 'Bruker SAINT'
_computing_molecular_graphics 'Bruker SHELXTL'
_computing_publication_material 'Bruker SHELXTL'
_computing_structure_refinement 'SHELXL-97 (Sheldrick, 1997)'
_computing_structure_solution 'Bruker SHELXTL'
_diffrn_ambient_temperature 123(2)
_diffrn_measured_fraction_theta_full 0.988
_diffrn_measured_fraction_theta_max 0.983
_diffrn_measurement_device_type 'Bruker SMART APEX CCD area-detector'
_diffrn_measurement_method '0.30\% \w scans'
_diffrn_radiation_monochromator graphite
_diffrn_radiation_type MoK\a
_diffrn_radiation_wavelength 0.71073
_diffrn_reflns_av_R_equivalents 0.024
_diffrn_reflns_av_unetI/netI 0.0302
_diffrn_reflns_limit_h_max 17
_diffrn_reflns_limit_h_min -18
_diffrn_reflns_limit_k_max 10
_diffrn_reflns_limit_k_min -10
_diffrn_reflns_limit_l_max 19
_diffrn_reflns_limit_l_min -17
_diffrn_reflns_number 10262
_diffrn_reflns_theta_full 25
_diffrn_reflns_theta_max 26
_diffrn_reflns_theta_min 1.75
_exptl_absorpt_coefficient_mu 1.614
_exptl_absorpt_correction_T_max 0.8552
_exptl_absorpt_correction_T_min 0.7599
_exptl_absorpt_correction_type empirical
_exptl_absorpt_process_details 'SADABS (Sheldrick, 1996)'
_exptl_crystal_colour purple
_exptl_crystal_density_diffrn 1.604
_exptl_crystal_density_method 'not measured'
_exptl_crystal_description block
_exptl_crystal_F_000 1030
_exptl_crystal_size_max 0.18
_exptl_crystal_size_mid 0.16
_exptl_crystal_size_min 0.1
_refine_diff_density_max 0.638
_refine_diff_density_min -0.369
_refine_diff_density_rms 0.074
_refine_ls_extinction_method none
_refine_ls_goodness_of_fit_ref 1.063
_refine_ls_hydrogen_treatment noref
_refine_ls_matrix_type full
_refine_ls_number_parameters 247
_refine_ls_number_reflns 4050
_refine_ls_number_restraints 0
_refine_ls_restrained_S_all 1.063
_refine_ls_R_factor_all 0.0348
_refine_ls_R_factor_gt 0.0303
_refine_ls_shift/su_max 0
_refine_ls_shift/su_mean 0
_refine_ls_structure_factor_coef Fsqd
_refine_ls_weighting_details 'calc w=1/[\s^2^(Fo^2^)+(0.0470P)^2^+0.7146P] where P=(Fo^2^+2Fc^2^)/3'
_refine_ls_weighting_scheme calc
_refine_ls_wR_factor_gt 0.0796
_refine_ls_wR_factor_ref 0.0832
_reflns_number_gt 3578
_reflns_number_total 4050
_reflns_threshold_expression >2sigma(I)
_cod_data_source_file ic100963r_si_001_3.cif
_cod_data_source_block 2
_cod_depositor_comments
;
The following automatic conversions were performed:

'_symmetry_cell_setting' value 'Monoclinic' changed to 'monoclinic'
according to the built-in table from CIF Core dictionary named
'cif_core.dic' version 2.4.1 from 2010-06-29.

Automatic conversion script
Id: cif_fix_values 1646 2011-03-28 12:23:43Z adriana 
;
_cod_database_code 4316511

loop_
_symmetry_equiv_pos_as_xyz
'x, y, z'
'-x+1/2, y+1/2, -z+1/2'
'-x, -y, -z'
'x-1/2, -y-1/2, z-1/2'

loop_
_atom_site_label
_atom_site_type_symbol
_atom_site_fract_x
_atom_site_fract_y
_atom_site_fract_z
_atom_site_U_iso_or_equiv
_atom_site_adp_type
_atom_site_occupancy
_atom_site_symmetry_multiplicity
_atom_site_calc_flag
_atom_site_refinement_flags
_atom_site_disorder_assembly
_atom_site_disorder_group
Co1 Co 0.493558(18) 0.11719(3) 0.159856(16) 0.01729(10) Uani 1 1 d . . .
Co2 Co 0.5 0 0 0.01593(11) Uani 1 2 d S . .
O3 O 0.53389(10) -0.00530(16) 0.26187(8) 0.0216(3) Uani 1 1 d . . .
O5 O 0.59840(9) 0.08675(16) 0.08638(8) 0.0186(3) Uani 1 1 d . . .
O6 O 0.56492(9) 0.30637(17) 0.21030(9) 0.0223(3) Uani 1 1 d . . .
O4 O 0.45963(9) -0.09946(15) 0.10486(8) 0.0190(3) Uani 1 1 d . . .
O1 O 0.43136(9) 0.19090(16) 0.04874(8) 0.0195(3) Uani 1 1 d . . .
O2 O 0.37686(9) 0.18282(18) 0.20693(9) 0.0246(3) Uani 1 1 d . . .
C1 C 0.32485(15) 0.2945(3) -0.05327(14) 0.0274(5) Uani 1 1 d . . .
H1A H 0.3599 0.3848 -0.0661 0.041 Uiso 1 1 calc R . .
H1B H 0.2611 0.3196 -0.0611 0.041 Uiso 1 1 calc R . .
H1C H 0.3375 0.2082 -0.0874 0.041 Uiso 1 1 calc R . .
C2 C 0.35001(14) 0.2490(2) 0.03257(13) 0.0205(4) Uani 1 1 d . . .
C3 C 0.28993(14) 0.2747(2) 0.08889(13) 0.0239(5) Uani 1 1 d . . .
H3 H 0.2338 0.3182 0.0708 0.029 Uiso 1 1 calc R . .
C4 C 0.30520(14) 0.2414(2) 0.17178(14) 0.0237(5) Uani 1 1 d . . .
C5 C 0.22905(15) 0.2776(3) 0.22309(15) 0.0347(6) Uani 1 1 d . . .
H5A H 0.245 0.2388 0.2762 0.052 Uiso 1 1 calc R . .
H5B H 0.174 0.2275 0.2007 0.052 Uiso 1 1 calc R . .
H5C H 0.2199 0.3896 0.2248 0.052 Uiso 1 1 calc R . .
C6 C 0.54592(15) -0.2048(3) 0.36023(13) 0.0261(5) Uani 1 1 d . . .
H6A H 0.5804 -0.1248 0.3902 0.039 Uiso 1 1 calc R . .
H6B H 0.581 -0.3003 0.3608 0.039 Uiso 1 1 calc R . .
H6C H 0.4903 -0.2241 0.3839 0.039 Uiso 1 1 calc R . .
C7 C 0.52401(13) -0.1504(2) 0.27524(12) 0.0200(4) Uani 1 1 d . . .
C8 C 0.49357(14) -0.2657(2) 0.21704(13) 0.0209(4) Uani 1 1 d . . .
H8 H 0.4925 -0.3697 0.2344 0.025 Uiso 1 1 calc R . .
C9 C 0.46543(13) -0.2387(2) 0.13730(13) 0.0191(4) Uani 1 1 d . . .
C10 C 0.43599(16) -0.3754(2) 0.08389(14) 0.0261(5) Uani 1 1 d . . .
H10A H 0.3707 -0.3773 0.0749 0.039 Uiso 1 1 calc R . .
H10B H 0.4572 -0.472 0.1089 0.039 Uiso 1 1 calc R . .
H10C H 0.4612 -0.364 0.0337 0.039 Uiso 1 1 calc R . .
C11 C 0.73558(14) 0.1224(2) 0.02409(13) 0.0233(5) Uani 1 1 d . . .
H11A H 0.7681 0.0285 0.0415 0.035 Uiso 1 1 calc R . .
H11B H 0.7782 0.2061 0.0181 0.035 Uiso 1 1 calc R . .
H11C H 0.7007 0.1028 -0.0262 0.035 Uiso 1 1 calc R . .
C12 C 0.67248(13) 0.1688(2) 0.08514(12) 0.0185(4) Uani 1 1 d . . .
C13 C 0.69647(14) 0.2894(2) 0.13865(13) 0.0216(4) Uani 1 1 d . . .
H13 H 0.7523 0.3381 0.1342 0.026 Uiso 1 1 calc R . .
C14 C 0.64494(14) 0.3466(2) 0.19948(13) 0.0202(4) Uani 1 1 d . . .
C15 C 0.68981(15) 0.4702(3) 0.25531(14) 0.0285(5) Uani 1 1 d . . .
H15A H 0.6721 0.5733 0.236 0.043 Uiso 1 1 calc R . .
H15B H 0.7548 0.4598 0.2575 0.043 Uiso 1 1 calc R . .
H15C H 0.6709 0.4557 0.3078 0.043 Uiso 1 1 calc R . .
C16 C 0.46360(16) 0.2560(3) 0.38142(14) 0.0286(5) Uani 1 1 d . . .
H16 H 0.4758 0.2299 0.3267 0.034 Uiso 1 1 calc R . .
Cl1 Cl 0.56831(5) 0.27130(11) 0.44135(4) 0.0555(2) Uani 1 1 d . . .
Cl2 Cl 0.40452(5) 0.43640(7) 0.38020(5) 0.0509(2) Uani 1 1 d . . .
Cl3 Cl 0.39660(4) 0.10540(7) 0.41772(4) 0.03522(16) Uani 1 1 d . . .

loop_
_atom_site_aniso_label
_atom_site_aniso_U_11
_atom_site_aniso_U_22
_atom_site_aniso_U_33
_atom_site_aniso_U_23
_atom_site_aniso_U_13
_atom_site_aniso_U_12
Co1 0.01884(16) 0.01844(16) 0.01468(17) -0.00177(10) 0.00219(11) -0.00050(10)
Co2 0.0177(2) 0.0165(2) 0.0135(2) -0.00112(14) 0.00155(15) -0.00107(14)
O3 0.0253(8) 0.0233(8) 0.0162(8) -0.0010(6) 0.0014(6) -0.0001(6)
O5 0.0177(7) 0.0214(7) 0.0170(8) -0.0027(6) 0.0030(6) -0.0032(5)
O6 0.0228(7) 0.0219(7) 0.0225(8) -0.0045(6) 0.0036(6) -0.0011(6)
O4 0.0234(7) 0.0178(7) 0.0161(8) -0.0004(5) 0.0034(6) -0.0020(5)
O1 0.0203(7) 0.0194(7) 0.0186(8) -0.0016(6) 0.0013(6) 0.0013(6)
O2 0.0213(7) 0.0330(8) 0.0201(8) -0.0033(6) 0.0047(6) 0.0020(6)
C1 0.0254(11) 0.0280(11) 0.0282(13) 0.0033(9) -0.0001(9) 0.0036(9)
C2 0.0223(10) 0.0136(9) 0.0250(11) -0.0020(8) -0.0009(8) -0.0019(8)
C3 0.0191(10) 0.0230(11) 0.0291(12) -0.0029(9) 0.0000(9) 0.0037(8)
C4 0.0208(10) 0.0223(10) 0.0284(12) -0.0043(9) 0.0044(9) -0.0022(8)
C5 0.0240(11) 0.0496(15) 0.0314(14) -0.0025(11) 0.0071(10) 0.0040(10)
C6 0.0279(11) 0.0302(12) 0.0203(12) 0.0021(9) 0.0030(9) 0.0032(9)
C7 0.0152(9) 0.0264(11) 0.0187(11) 0.0032(8) 0.0038(8) 0.0035(8)
C8 0.0216(10) 0.0183(10) 0.0232(11) 0.0028(8) 0.0042(8) -0.0009(8)
C9 0.0163(9) 0.0200(10) 0.0216(11) 0.0006(8) 0.0045(8) -0.0007(7)
C10 0.0316(12) 0.0217(11) 0.0245(12) 0.0002(9) 0.0001(9) -0.0036(9)
C11 0.0215(10) 0.0274(11) 0.0217(12) -0.0020(9) 0.0057(9) -0.0033(8)
C12 0.0180(10) 0.0201(10) 0.0170(10) 0.0023(8) -0.0004(8) 0.0014(8)
C13 0.0190(10) 0.0198(10) 0.0257(12) 0.0009(8) 0.0006(8) -0.0028(8)
C14 0.0231(10) 0.0163(10) 0.0202(11) 0.0031(8) -0.0029(8) 0.0016(8)
C15 0.0268(11) 0.0292(11) 0.0288(13) -0.0095(10) -0.0002(9) -0.0022(9)
C16 0.0318(12) 0.0312(12) 0.0235(12) -0.0039(9) 0.0065(9) -0.0045(9)
Cl1 0.0386(4) 0.0917(6) 0.0349(4) 0.0008(4) -0.0031(3) -0.0173(4)
Cl2 0.0619(5) 0.0265(3) 0.0675(5) 0.0005(3) 0.0222(4) -0.0007(3)
Cl3 0.0439(4) 0.0273(3) 0.0364(4) -0.0015(2) 0.0135(3) -0.0043(2)

loop_
_atom_type_symbol
_atom_type_description
_atom_type_scat_dispersion_real
_atom_type_scat_dispersion_imag
_atom_type_scat_source
C C 0.0033 0.0016 'International Tables Vol C Tables 4.2.6.8 and 6.1.1.4'
H H 0 0 'International Tables Vol C Tables 4.2.6.8 and 6.1.1.4'
O O 0.0106 0.006 'International Tables Vol C Tables 4.2.6.8 and 6.1.1.4'
Co Co 0.3494 0.9721 'International Tables Vol C Tables 4.2.6.8 and 6.1.1.4'
Cl Cl 0.1484 0.1585 'International Tables Vol C Tables 4.2.6.8 and 6.1.1.4'

loop_
_geom_angle_atom_site_label_1
_geom_angle_atom_site_label_2
_geom_angle_atom_site_label_3
_geom_angle
_geom_angle_site_symmetry_1
_geom_angle_site_symmetry_3
_geom_angle_publ_flag
O2 Co1 O3 89.97(6) . . ?
O2 Co1 O6 92.52(6) . . ?
O3 Co1 O6 87.46(6) . . ?
O2 Co1 O5 164.78(6) . . ?
O3 Co1 O5 105.25(6) . . ?
O6 Co1 O5 87.82(6) . . ?
O2 Co1 O1 87.31(6) . . ?
O3 Co1 O1 165.14(6) . . ?
O6 Co1 O1 107.25(6) . . ?
O5 Co1 O1 78.08(6) . . ?
O2 Co1 O4 103.69(6) . . ?
O3 Co1 O4 87.81(6) . . ?
O6 Co1 O4 163.10(6) . . ?
O5 Co1 O4 77.81(5) . . ?
O1 Co1 O4 78.66(6) . . ?
O2 Co1 Co2 124.31(4) . . ?
O3 Co1 Co2 125.12(4) . . ?
O6 Co1 Co2 126.33(4) . . ?
O5 Co1 Co2 46.33(4) . . ?
O1 Co1 Co2 47.25(4) . . ?
O4 Co1 Co2 46.61(4) . . ?
O5 Co2 O5 180.00(9) . 3_655 ?
O5 Co2 O4 102.04(6) . 3_655 ?
O5 Co2 O4 77.96(6) 3_655 3_655 ?
O5 Co2 O4 77.96(6) . . ?
O5 Co2 O4 102.04(6) 3_655 . ?
O4 Co2 O4 180.00(10) 3_655 . ?
O5 Co2 O1 102.32(5) . 3_655 ?
O5 Co2 O1 77.68(5) 3_655 3_655 ?
O4 Co2 O1 78.18(5) 3_655 3_655 ?
O4 Co2 O1 101.82(5) . 3_655 ?
O5 Co2 O1 77.68(5) . . ?
O5 Co2 O1 102.32(5) 3_655 . ?
O4 Co2 O1 101.82(5) 3_655 . ?
O4 Co2 O1 78.18(5) . . ?
O1 Co2 O1 180.00(9) 3_655 . ?
O5 Co2 Co1 133.52(4) . 3_655 ?
O5 Co2 Co1 46.48(4) 3_655 3_655 ?
O4 Co2 Co1 46.65(4) 3_655 3_655 ?
O4 Co2 Co1 133.35(4) . 3_655 ?
O1 Co2 Co1 46.58(4) 3_655 3_655 ?
O1 Co2 Co1 133.42(4) . 3_655 ?
O5 Co2 Co1 46.48(4) . . ?
O5 Co2 Co1 133.52(4) 3_655 . ?
O4 Co2 Co1 133.35(4) 3_655 . ?
O4 Co2 Co1 46.65(4) . . ?
O1 Co2 Co1 133.42(4) 3_655 . ?
O1 Co2 Co1 46.58(4) . . ?
Co1 Co2 Co1 180.000(11) 3_655 . ?
C7 O3 Co1 128.04(13) . . ?
C12 O5 Co2 135.06(13) . . ?
C12 O5 Co1 128.11(13) . . ?
Co2 O5 Co1 87.19(5) . . ?
C14 O6 Co1 126.95(13) . . ?
C9 O4 Co2 134.99(13) . . ?
C9 O4 Co1 127.47(13) . . ?
Co2 O4 Co1 86.75(5) . . ?
C2 O1 Co1 127.83(13) . . ?
C2 O1 Co2 132.46(13) . . ?
Co1 O1 Co2 86.18(5) . . ?
C4 O2 Co1 128.70(14) . . ?
C2 C1 H1A 109.5 . . ?
C2 C1 H1B 109.5 . . ?
H1A C1 H1B 109.5 . . ?
C2 C1 H1C 109.5 . . ?
H1A C1 H1C 109.5 . . ?
H1B C1 H1C 109.5 . . ?
O1 C2 C3 124.0(2) . . ?
O1 C2 C1 115.63(18) . . ?
C3 C2 C1 120.33(19) . . ?
C2 C3 C4 126.46(19) . . ?
C2 C3 H3 116.8 . . ?
C4 C3 H3 116.8 . . ?
O2 C4 C3 125.70(19) . . ?
O2 C4 C5 116.6(2) . . ?
C3 C4 C5 117.72(19) . . ?
C4 C5 H5A 109.5 . . ?
C4 C5 H5B 109.5 . . ?
H5A C5 H5B 109.5 . . ?
C4 C5 H5C 109.5 . . ?
H5A C5 H5C 109.5 . . ?
H5B C5 H5C 109.5 . . ?
C7 C6 H6A 109.5 . . ?
C7 C6 H6B 109.5 . . ?
H6A C6 H6B 109.5 . . ?
C7 C6 H6C 109.5 . . ?
H6A C6 H6C 109.5 . . ?
H6B C6 H6C 109.5 . . ?
O3 C7 C8 125.52(19) . . ?
O3 C7 C6 116.76(19) . . ?
C8 C7 C6 117.71(18) . . ?
C9 C8 C7 126.66(19) . . ?
C9 C8 H8 116.7 . . ?
C7 C8 H8 116.7 . . ?
O4 C9 C8 123.90(19) . . ?
O4 C9 C10 116.50(18) . . ?
C8 C9 C10 119.56(19) . . ?
C9 C10 H10A 109.5 . . ?
C9 C10 H10B 109.5 . . ?
H10A C10 H10B 109.5 . . ?
C9 C10 H10C 109.5 . . ?
H10A C10 H10C 109.5 . . ?
H10B C10 H10C 109.5 . . ?
C12 C11 H11A 109.5 . . ?
C12 C11 H11B 109.5 . . ?
H11A C11 H11B 109.5 . . ?
C12 C11 H11C 109.5 . . ?
H11A C11 H11C 109.5 . . ?
H11B C11 H11C 109.5 . . ?
O5 C12 C13 123.17(18) . . ?
O5 C12 C11 116.69(17) . . ?
C13 C12 C11 120.09(18) . . ?
C12 C13 C14 126.89(19) . . ?
C12 C13 H13 116.6 . . ?
C14 C13 H13 116.6 . . ?
O6 C14 C13 126.02(19) . . ?
O6 C14 C15 117.15(19) . . ?
C13 C14 C15 116.82(18) . . ?
C14 C15 H15A 109.5 . . ?
C14 C15 H15B 109.5 . . ?
H15A C15 H15B 109.5 . . ?
C14 C15 H15C 109.5 . . ?
H15A C15 H15C 109.5 . . ?
H15B C15 H15C 109.5 . . ?
Cl2 C16 Cl3 109.91(13) . . ?
Cl2 C16 Cl1 110.34(13) . . ?
Cl3 C16 Cl1 110.16(13) . . ?
Cl2 C16 H16 108.8 . . ?
Cl3 C16 H16 108.8 . . ?
Cl1 C16 H16 108.8 . . ?

loop_
_geom_bond_atom_site_label_1
_geom_bond_atom_site_label_2
_geom_bond_distance
_geom_bond_site_symmetry_2
_geom_bond_publ_flag
Co1 O2 2.0411(14) . ?
Co1 O3 2.0427(15) . ?
Co1 O6 2.0548(15) . ?
Co1 O5 2.0882(14) . ?
Co1 O1 2.0936(15) . ?
Co1 O4 2.0947(14) . ?
Co1 Co2 2.8762(6) . ?
Co2 O5 2.0828(14) . ?
Co2 O5 2.0828(14) 3_655 ?
Co2 O4 2.0933(14) 3_655 ?
Co2 O4 2.0933(14) . ?
Co2 O1 2.1166(14) 3_655 ?
Co2 O1 2.1166(14) . ?
Co2 Co1 2.8762(6) 3_655 ?
O3 C7 1.261(2) . ?
O5 C12 1.297(2) . ?
O6 C14 1.259(2) . ?
O4 C9 1.300(2) . ?
O1 C2 1.300(2) . ?
O2 C4 1.260(3) . ?
C1 C2 1.505(3) . ?
C1 H1A 0.96 . ?
C1 H1B 0.96 . ?
C1 H1C 0.96 . ?
C2 C3 1.377(3) . ?
C3 C4 1.418(3) . ?
C3 H3 0.93 . ?
C4 C5 1.514(3) . ?
C5 H5A 0.96 . ?
C5 H5B 0.96 . ?
C5 H5C 0.96 . ?
C6 C7 1.506(3) . ?
C6 H6A 0.96 . ?
C6 H6B 0.96 . ?
C6 H6C 0.96 . ?
C7 C8 1.424(3) . ?
C8 C9 1.383(3) . ?
C8 H8 0.93 . ?
C9 C10 1.503(3) . ?
C10 H10A 0.96 . ?
C10 H10B 0.96 . ?
C10 H10C 0.96 . ?
C11 C12 1.505(3) . ?
C11 H11A 0.96 . ?
C11 H11B 0.96 . ?
C11 H11C 0.96 . ?
C12 C13 1.385(3) . ?
C13 C14 1.419(3) . ?
C13 H13 0.93 . ?
C14 C15 1.514(3) . ?
C15 H15A 0.96 . ?
C15 H15B 0.96 . ?
C15 H15C 0.96 . ?
C16 Cl2 1.759(2) . ?
C16 Cl3 1.760(2) . ?
C16 Cl1 1.763(2) . ?
C16 H16 0.98 . ?

loop_
_geom_hbond_atom_site_label_D
_geom_hbond_atom_site_label_H
_geom_hbond_atom_site_label_A
_geom_hbond_distance_DH
_geom_hbond_distance_HA
_geom_hbond_distance_DA
_geom_hbond_angle_DHA
_geom_hbond_site_symmetry_A
C16 H16 O2 0.98 2.40 3.144(3) 132.3 .
C16 H16 O3 0.98 2.47 3.231(3) 134.6 .
C16 H16 O6 0.98 2.55 3.398(3) 145.1 .
